data_9016396
loop_
_publ_author_name
'Miyawaki, R.'
'Matsubara, S.'
'Yokoyama, K.'
'Okamoto, A.'

_publ_section_title
;
 Hingganite-(Ce) and hingganite-(Y) from Tahara, Hirukawa-mura, Gifu Prefecture, Japan:
 The description on a new mineral species of the Ce-analogue of hingannite-(Y)
 with a refinement of the crystal structure of hingganite-(Y)
;
_journal_name_full 'Journal of Mineralogical and Petrological Sciences'
_journal_page_first 1
_journal_page_last 7
_journal_paper_doi 10.2465/jmps.051212
_journal_volume 102
_journal_year 2007
_chemical_compound_source 'Tahara, Hirukawa-mura, Gifu Prefecture, Japan'
_chemical_formula_sum 'Be2 Ca0.3 Dy0.4 Fe0.242 O10 Si2 Y1.3'
_chemical_name_mineral Hingganite-(Y)
_space_group_IT_number 14
_symmetry_space_group_name_Hall '-P 2yab'
_symmetry_space_group_name_H-M 'P 1 21/a 1'
_cell_angle_alpha 90
_cell_angle_beta 90.342
_cell_angle_gamma 90
_cell_length_a 9.8830
_cell_length_b 7.6091
_cell_length_c 4.7423
_cell_formula_units_Z 2
_cell_volume 356.618
_database_code_amcsd 0019357
_exptl_crystal_density_diffrn 4.100
_cod_original_formula_sum '(Y1.3 Dy.4 Ca.3) Si2 Be2 Fe.242 O10'
_cod_database_code 9016396

loop_
_space_group_symop_operation_xyz
x,y,z
1/2+x,1/2-y,z
1/2-x,1/2+y,-z
-x,-y,-z

loop_
_atom_site_aniso_label
_atom_site_aniso_U_11
_atom_site_aniso_U_22
_atom_site_aniso_U_33
_atom_site_aniso_U_12
_atom_site_aniso_U_13
_atom_site_aniso_U_23
Y 0.00730 0.00800 0.00730 -0.00077 -0.00025 0.00140
Dy 0.00730 0.00800 0.00730 -0.00077 -0.00025 0.00140
Ca 0.00730 0.00800 0.00730 -0.00077 -0.00025 0.00140
Si 0.00470 0.00620 0.00530 -0.00080 0.00030 -0.00010
Be 0.00600 0.00500 0.00400 -0.00040 -0.00140 0.00340
Fe 0.00620 0.00560 0.00650 0.00060 0.00100 0.00450
O1 0.01220 0.01020 0.00740 0.00100 -0.00080 -0.00230
O2 0.00790 0.01320 0.00820 0.00210 -0.00250 -0.00080
O3 0.00580 0.01460 0.01090 0.00010 0.00110 0.00340
O4 0.01200 0.01000 0.01020 0.00200 -0.00150 0.00000
O5 0.01070 0.01680 0.00720 -0.00230 0.00040 -0.00100

loop_
_atom_site_label
_atom_site_fract_x
_atom_site_fract_y
_atom_site_fract_z
_atom_site_occupancy
_atom_site_U_iso_or_equiv
Y 0.33238 0.10918 0.00084 0.65000 0.00755
Dy 0.33238 0.10918 0.00084 0.20000 0.00755
Ca 0.33238 0.10918 0.00084 0.15000 0.00755
Si 0.08004 0.27531 0.51930 1.00000 0.00540
Be 0.33680 0.41480 0.44430 1.00000 0.00490
Fe 0.00000 0.00000 0.00000 0.24200 0.00610
O1 0.03240 0.41130 0.76050 1.00000 0.00990
O2 0.45170 0.28660 0.32810 1.00000 0.00980
O3 0.19730 0.34570 0.30530 1.00000 0.01040
O4 0.14730 0.10680 0.68640 1.00000 0.01070
O5 0.33180 0.41150 0.78450 1.00000 0.01150

loop_
_cod_related_entry_id
_cod_related_entry_database
_cod_related_entry_code
1 AMCSD 0019357
